data_4343047
loop_
_publ_author_name
'Wu, Zhi-Lei'
'Dong, Jie'
'Ni, Wei-Yan'
'Zhang, Bo-Wen'
'Cui, Jian-Zhong'
'Zhao, Bin'

_publ_section_title
;
 Unique Chiral Interpenetrating d-f Heterometallic MOFs as Luminescent
 Sensors.
;
_journal_issue 11
_journal_name_full 'Inorganic chemistry'
_journal_page_first 5266
_journal_page_last 5272
_journal_paper_doi 10.1021/acs.inorgchem.5b00240
_journal_volume 54
_journal_year 2015
_chemical_formula_sum 'C24 H16 N3 O9 Tb Zn'
_chemical_formula_weight 714.69
_chemical_name_systematic
; 
 ? 
;
_space_group_IT_number 78
_symmetry_cell_setting tetragonal
_symmetry_space_group_name_Hall 'P 4cw'
_symmetry_space_group_name_H-M 'P 43'
_atom_sites_solution_hydrogens geom
_atom_sites_solution_primary direct
_atom_sites_solution_secondary difmap
_audit_creation_method SHELXL-97
_cell_angle_alpha 90.00
_cell_angle_beta 90.00
_cell_angle_gamma 90.00
_cell_formula_units_Z 4
_cell_length_a 12.1871(3)
_cell_length_b 12.1871(3)
_cell_length_c 15.1107(4)
_cell_measurement_temperature 293(2)
_cell_volume 2244.32(10)
_computing_structure_refinement 'SHELXL-97 (Sheldrick, 1997)'
_computing_structure_solution 'SHELXS-97 (Sheldrick, 1990)'
_diffrn_ambient_temperature 293(2)
_diffrn_measured_fraction_theta_full 0.998
_diffrn_measured_fraction_theta_max 0.998
_diffrn_radiation_monochromator graphite
_diffrn_radiation_source 'fine-focus sealed tube'
_diffrn_radiation_type MoK\a
_diffrn_radiation_wavelength 0.71073
_diffrn_reflns_av_R_equivalents 0.0468
_diffrn_reflns_av_sigmaI/netI 0.0730
_diffrn_reflns_limit_h_max 14
_diffrn_reflns_limit_h_min -12
_diffrn_reflns_limit_k_max 14
_diffrn_reflns_limit_k_min -11
_diffrn_reflns_limit_l_max 12
_diffrn_reflns_limit_l_min -17
_diffrn_reflns_number 8621
_diffrn_reflns_theta_full 25.00
_diffrn_reflns_theta_max 25.00
_diffrn_reflns_theta_min 3.17
_exptl_absorpt_coefficient_mu 4.259
_exptl_absorpt_correction_T_max 0.4830
_exptl_absorpt_correction_T_min 0.2806
_exptl_crystal_colour yellow
_exptl_crystal_density_diffrn 2.115
_exptl_crystal_density_method 'not measured'
_exptl_crystal_description needle
_exptl_crystal_F_000 1392
_exptl_crystal_size_max 0.40
_exptl_crystal_size_mid 0.20
_exptl_crystal_size_min 0.20
_refine_diff_density_max 0.974
_refine_diff_density_min -0.765
_refine_diff_density_rms 0.137
_refine_ls_abs_structure_details 'Flack H D (1983), Acta Cryst. A39, 876-881'
_refine_ls_abs_structure_Flack -0.039(19)
_refine_ls_extinction_method none
_refine_ls_goodness_of_fit_ref 1.054
_refine_ls_hydrogen_treatment mixed
_refine_ls_matrix_type full
_refine_ls_number_parameters 296
_refine_ls_number_reflns 3592
_refine_ls_number_restraints 133
_refine_ls_restrained_S_all 1.064
_refine_ls_R_factor_all 0.0471
_refine_ls_R_factor_gt 0.0413
_refine_ls_shift/su_max 0.035
_refine_ls_shift/su_mean 0.001
_refine_ls_structure_factor_coef Fsqd
_refine_ls_weighting_details 'calc w=1/[\s^2^(Fo^2^)+(0.0230P)^2^+3.6584P] where P=(Fo^2^+2Fc^2^)/3'
_refine_ls_weighting_scheme calc
_refine_ls_wR_factor_gt 0.0743
_refine_ls_wR_factor_ref 0.0765
_reflns_number_gt 3301
_reflns_number_total 3592
_reflns_threshold_expression >2sigma(I)
_cod_data_source_file ic5b00240_si_002.cif
_cod_data_source_block 1b
_cod_depositor_comments 'Adding full bibliography for 4343040--4343047.cif.'
_cod_original_cell_volume 2244.31(10)
_cod_original_sg_symbol_H-M P43
_cod_database_code 4343047

loop_
_symmetry_equiv_pos_as_xyz
'x, y, z'
'-y, x, z+3/4'
'-x, -y, z+1/2'
'y, -x, z+1/4'

loop_
_atom_site_label
_atom_site_type_symbol
_atom_site_fract_x
_atom_site_fract_y
_atom_site_fract_z
_atom_site_U_iso_or_equiv
_atom_site_adp_type
_atom_site_occupancy
_atom_site_symmetry_multiplicity
_atom_site_calc_flag
_atom_site_refinement_flags
Tb1 Tb 0.48058(3) 0.44836(3) 0.22364(3) 0.01067(11) Uani 1 1 d .
Zn1 Zn 0.70244(8) 0.67508(9) 0.34191(6) 0.0146(3) Uani 1 1 d .
O8 O 0.6285(5) 0.5870(5) 0.2497(3) 0.0163(16) Uani 1 1 d .
O3 O 0.3809(6) 0.6148(6) 0.1903(4) 0.0159(16) Uani 1 1 d .
O4 O 0.4010(5) 0.5763(5) 0.3301(4) 0.0098(13) Uani 1 1 d U
O7 O 0.5952(5) 0.5337(5) 0.1151(4) 0.0144(14) Uani 1 1 d .
O2 O 1.4235(5) 1.2515(5) 0.2351(4) 0.0231(15) Uani 1 1 d .
O1 O 1.2976(6) 1.3768(6) 0.2590(4) 0.0252(17) Uani 1 1 d .
O6 O 0.6448(5) 0.3347(6) 0.2097(4) 0.0258(17) Uani 1 1 d .
H6A H 0.6334 0.2780 0.1740 0.039 Uiso 1 1 d R
H6B H 0.6657 0.3084 0.2618 0.039 Uiso 1 1 d R
O5 O 0.2896(5) 0.7157(5) 0.2904(4) 0.0184(15) Uani 1 1 d .
O9 O 0.7205(5) 0.6655(6) 0.1366(4) 0.0203(16) Uani 1 1 d .
C23 C 0.6524(8) 0.5992(8) 0.1654(6) 0.011(2) Uani 1 1 d .
C24 C 0.3513(8) 0.6394(8) 0.2737(5) 0.015(2) Uani 1 1 d .
N1 N 0.6196(5) 0.8319(4) 0.3427(4) 0.0209(18) Uani 1 1 d G
C18 C 0.6871(4) 0.9230(5) 0.3323(4) 0.025(2) Uani 1 1 d G
C19 C 0.6441(5) 1.0280(4) 0.3422(5) 0.039(3) Uani 1 1 d GU
H19 H 0.6893 1.0889 0.3352 0.047 Uiso 1 1 calc R
C20 C 0.5337(6) 1.0418(5) 0.3623(5) 0.054(4) Uani 1 1 d GU
H20 H 0.5050 1.1121 0.3689 0.065 Uiso 1 1 calc R
C21 C 0.4663(4) 0.9508(6) 0.3727(5) 0.045(3) Uani 1 1 d GU
H21 H 0.3924 0.9601 0.3862 0.054 Uiso 1 1 calc R
C22 C 0.5092(4) 0.8458(5) 0.3629(4) 0.032(3) Uani 1 1 d GU
H22 H 0.4641 0.7849 0.3698 0.038 Uiso 1 1 calc R
C8 C 0.9893(4) 0.9435(5) 0.2922(4) 0.020(2) Uani 1 1 d G
C9 C 0.8810(5) 0.9772(4) 0.3024(4) 0.027(3) Uani 1 1 d G
H9 H 0.8633 1.0513 0.2981 0.033 Uiso 1 1 calc R
C10 C 0.7994(4) 0.9003(5) 0.3191(4) 0.021(2) Uani 1 1 d G
N2 N 0.8260(4) 0.7897(4) 0.3256(3) 0.0168(18) Uani 1 1 d G
C11 C 0.9342(4) 0.7560(4) 0.3153(4) 0.021(2) Uani 1 1 d G
C12 C 1.0158(3) 0.8329(5) 0.2986(4) 0.025(2) Uani 1 1 d G
H12 H 1.0882 0.8104 0.2918 0.029 Uiso 1 1 calc R
C1 C 1.3271(9) 1.2790(8) 0.2482(5) 0.020(2) Uani 1 1 d .
C5 C 1.0789(5) 1.0294(5) 0.2789(5) 0.0226(18) Uani 1 1 d GU
C4 C 1.0492(4) 1.1390(5) 0.2706(5) 0.042(2) Uani 1 1 d GU
H4 H 0.9755 1.1589 0.2722 0.050 Uiso 1 1 calc R
C3 C 1.1295(5) 1.2189(4) 0.2599(5) 0.041(2) Uani 1 1 d GU
H3 H 1.1096 1.2923 0.2544 0.049 Uiso 1 1 calc R
C2 C 1.2396(5) 1.1892(5) 0.2576(4) 0.0231(18) Uani 1 1 d GU
C7 C 1.2693(4) 1.0795(5) 0.2658(4) 0.036(2) Uani 1 1 d GU
H7 H 1.3430 1.0596 0.2642 0.044 Uiso 1 1 calc R
C6 C 1.1890(5) 0.9996(4) 0.2765(4) 0.035(2) Uani 1 1 d GU
H6 H 1.2089 0.9263 0.2820 0.042 Uiso 1 1 calc R
C13 C 0.9486(5) 0.6425(4) 0.3281(4) 0.025(2) Uani 1 1 d G
N3 N 0.8538(4) 0.5825(5) 0.3449(4) 0.0220(19) Uani 1 1 d G
C17 C 0.8607(5) 0.4710(5) 0.3632(5) 0.030(3) Uani 1 1 d G
H17 H 0.7973 0.4309 0.3744 0.036 Uiso 1 1 calc R
C16 C 0.9624(6) 0.4194(4) 0.3649(6) 0.059(4) Uani 1 1 d G
H16 H 0.9670 0.3448 0.3773 0.071 Uiso 1 1 calc R
C15 C 1.0572(5) 0.4793(6) 0.3482(6) 0.062(4) Uani 1 1 d GU
H15 H 1.1252 0.4448 0.3494 0.075 Uiso 1 1 calc R
C14 C 1.0503(4) 0.5909(6) 0.3298(6) 0.053(4) Uani 1 1 d GU
H14 H 1.1137 0.6310 0.3187 0.064 Uiso 1 1 calc R

loop_
_atom_site_aniso_label
_atom_site_aniso_U_11
_atom_site_aniso_U_22
_atom_site_aniso_U_33
_atom_site_aniso_U_23
_atom_site_aniso_U_13
_atom_site_aniso_U_12
Tb1 0.0122(2) 0.0127(3) 0.00708(16) 0.00049(18) 0.00016(18) -0.0013(2)
Zn1 0.0157(6) 0.0158(7) 0.0124(5) -0.0005(4) 0.0015(5) -0.0060(5)
O8 0.017(4) 0.023(4) 0.009(3) -0.001(3) -0.003(2) -0.009(3)
O3 0.019(4) 0.021(4) 0.008(3) 0.000(3) -0.001(3) 0.007(3)
O4 0.018(3) 0.007(3) 0.005(3) 0.003(2) 0.001(2) 0.005(3)
O7 0.012(4) 0.014(4) 0.017(3) -0.002(3) -0.003(3) -0.003(3)
O2 0.023(4) 0.022(4) 0.024(4) 0.001(3) -0.004(3) -0.007(3)
O1 0.020(4) 0.022(4) 0.034(4) -0.004(3) 0.009(3) -0.002(3)
O6 0.030(4) 0.031(4) 0.016(4) -0.003(3) 0.008(3) 0.005(3)
O5 0.025(4) 0.014(4) 0.017(3) -0.002(3) -0.003(3) 0.008(3)
O9 0.013(4) 0.024(4) 0.024(4) 0.004(3) 0.001(3) -0.003(3)
C23 0.008(5) 0.014(6) 0.012(4) 0.001(4) 0.002(4) 0.001(4)
C24 0.015(6) 0.020(6) 0.009(5) 0.001(4) 0.002(4) -0.004(5)
N1 0.023(5) 0.016(5) 0.024(4) 0.001(3) 0.002(4) -0.002(4)
C18 0.021(6) 0.027(7) 0.028(5) 0.010(5) -0.004(4) -0.010(5)
C19 0.023(6) 0.022(6) 0.072(6) 0.007(5) -0.014(6) -0.001(5)
C20 0.039(7) 0.035(7) 0.089(8) -0.004(6) -0.007(6) 0.005(6)
C21 0.025(5) 0.035(6) 0.076(6) 0.003(5) -0.003(5) -0.002(5)
C22 0.012(5) 0.032(6) 0.051(6) 0.002(5) -0.010(4) -0.008(5)
C8 0.032(7) 0.020(6) 0.008(4) -0.001(4) 0.005(4) -0.008(5)
C9 0.027(7) 0.030(7) 0.025(5) 0.004(4) -0.005(4) 0.000(5)
C10 0.021(6) 0.023(6) 0.018(5) 0.000(4) 0.001(4) 0.001(5)
N2 0.022(5) 0.019(5) 0.009(4) -0.005(3) 0.003(3) -0.007(4)
C11 0.018(6) 0.018(6) 0.026(5) -0.011(4) 0.010(4) 0.000(5)
C12 0.017(6) 0.025(7) 0.032(6) -0.005(4) 0.011(4) -0.010(5)
C1 0.030(7) 0.016(6) 0.013(5) -0.004(4) 0.006(4) 0.004(5)
C5 0.021(4) 0.011(4) 0.036(4) 0.001(3) 0.001(3) -0.006(3)
C4 0.031(4) 0.023(4) 0.071(4) -0.001(4) 0.005(4) -0.006(4)
C3 0.033(4) 0.019(4) 0.071(4) 0.003(4) 0.006(4) -0.006(4)
C2 0.020(4) 0.016(4) 0.033(4) 0.001(3) 0.001(3) -0.008(3)
C7 0.026(4) 0.020(4) 0.063(4) 0.005(4) 0.002(4) -0.008(4)
C6 0.029(4) 0.017(4) 0.059(4) 0.005(4) 0.000(4) -0.005(4)
C13 0.018(6) 0.019(6) 0.039(6) -0.013(5) 0.010(5) -0.007(5)
N3 0.009(5) 0.024(5) 0.034(4) 0.002(4) -0.003(4) -0.006(4)
C17 0.022(6) 0.019(7) 0.049(7) -0.004(5) 0.007(5) -0.012(5)
C16 0.044(9) 0.018(7) 0.115(12) 0.005(7) 0.021(8) -0.002(6)
C15 0.041(7) 0.037(7) 0.110(8) -0.001(6) 0.013(7) 0.010(6)
C14 0.038(7) 0.041(7) 0.081(7) 0.003(6) 0.012(6) 0.002(6)

loop_
_atom_type_symbol
_atom_type_description
_atom_type_scat_dispersion_real
_atom_type_scat_dispersion_imag
_atom_type_scat_source
C C 0.0033 0.0016 'International Tables Vol C Tables 4.2.6.8 and 6.1.1.4'
H H 0.0000 0.0000 'International Tables Vol C Tables 4.2.6.8 and 6.1.1.4'
N N 0.0061 0.0033 'International Tables Vol C Tables 4.2.6.8 and 6.1.1.4'
O O 0.0106 0.0060 'International Tables Vol C Tables 4.2.6.8 and 6.1.1.4'
Tb Tb -0.1723 4.1537 'International Tables Vol C Tables 4.2.6.8 and 6.1.1.4'
Zn Zn 0.2839 1.4301 'International Tables Vol C Tables 4.2.6.8 and 6.1.1.4'

loop_
_geom_angle_atom_site_label_1
_geom_angle_atom_site_label_2
_geom_angle_atom_site_label_3
_geom_angle
_geom_angle_site_symmetry_1
_geom_angle_site_symmetry_3
O7 Tb1 O4 152.4(2) 4_565 2_654
O7 Tb1 O7 125.06(17) 4_565 .
O4 Tb1 O7 69.25(19) 2_654 .
O7 Tb1 O3 122.0(2) 4_565 .
O4 Tb1 O3 82.3(2) 2_654 .
O7 Tb1 O3 77.6(2) . .
O7 Tb1 O4 69.26(19) 4_565 .
O4 Tb1 O4 130.41(16) 2_654 .
O7 Tb1 O4 114.0(2) . .
O3 Tb1 O4 53.27(18) . .
O7 Tb1 O6 73.7(2) 4_565 .
O4 Tb1 O6 91.3(2) 2_654 .
O7 Tb1 O6 73.1(2) . .
O3 Tb1 O6 150.4(2) . .
O4 Tb1 O6 138.1(2) . .
O7 Tb1 O1 88.3(2) 4_565 1_445
O4 Tb1 O1 81.1(2) 2_654 1_445
O7 Tb1 O1 146.6(2) . 1_445
O3 Tb1 O1 83.5(2) . 1_445
O4 Tb1 O1 73.9(2) . 1_445
O6 Tb1 O1 124.2(2) . 1_445
O7 Tb1 O8 78.85(19) 4_565 .
O4 Tb1 O8 121.56(18) 2_654 .
O7 Tb1 O8 52.66(18) . .
O3 Tb1 O8 80.1(2) . .
O4 Tb1 O8 75.6(2) . .
O6 Tb1 O8 78.8(2) . .
O1 Tb1 O8 149.4(2) 1_445 .
O7 Tb1 O2 78.0(2) 4_565 1_445
O4 Tb1 O2 75.3(2) 2_654 1_445
O7 Tb1 O2 128.8(2) . 1_445
O3 Tb1 O2 132.7(2) . 1_445
O4 Tb1 O2 117.1(2) . 1_445
O6 Tb1 O2 72.0(2) . 1_445
O1 Tb1 O2 52.6(2) 1_445 1_445
O8 Tb1 O2 146.8(2) . 1_445
O7 Tb1 C1 84.0(2) 4_565 1_445
O4 Tb1 C1 75.2(2) 2_654 1_445
O7 Tb1 C1 143.0(2) . 1_445
O3 Tb1 C1 108.0(3) . 1_445
O4 Tb1 C1 96.7(2) . 1_445
O6 Tb1 C1 98.1(3) . 1_445
O1 Tb1 C1 26.5(2) 1_445 1_445
O8 Tb1 C1 162.7(2) . 1_445
O2 Tb1 C1 26.1(2) 1_445 1_445
O7 Tb1 C24 95.5(2) 4_565 .
O4 Tb1 C24 106.1(2) 2_654 .
O7 Tb1 C24 98.4(2) . .
O3 Tb1 C24 27.28(19) . .
O4 Tb1 C24 26.2(2) . .
O6 Tb1 C24 156.8(3) . .
O1 Tb1 C24 74.7(3) 1_445 .
O8 Tb1 C24 79.0(2) . .
O2 Tb1 C24 126.7(2) 1_445 .
C1 Tb1 C24 101.1(3) 1_445 .
O7 Tb1 C23 102.9(2) 4_565 .
O4 Tb1 C23 95.0(2) 2_654 .
O7 Tb1 C23 26.1(2) . .
O3 Tb1 C23 76.7(2) . .
O4 Tb1 C23 94.7(2) . .
O6 Tb1 C23 75.1(2) . .
O1 Tb1 C23 160.1(3) 1_445 .
O8 Tb1 C23 26.6(2) . .
O2 Tb1 C23 145.4(2) 1_445 .
C1 Tb1 C23 168.2(2) 1_445 .
C24 Tb1 C23 87.9(3) . .
O3 Zn1 O8 95.6(2) 4_565 .
O3 Zn1 N2 136.4(2) 4_565 .
O8 Zn1 N2 127.9(2) . .
O3 Zn1 N1 92.8(3) 4_565 .
O8 Zn1 N1 105.7(3) . .
N2 Zn1 N1 75.1(2) . .
O3 Zn1 N3 105.6(3) 4_565 .
O8 Zn1 N3 96.9(3) . .
N2 Zn1 N3 74.6(2) . .
N1 Zn1 N3 149.2(2) . .
C23 O8 Zn1 121.4(6) . .
C23 O8 Tb1 94.8(5) . .
Zn1 O8 Tb1 143.7(3) . .
C24 O3 Zn1 119.8(6) . 2_654
C24 O3 Tb1 97.3(5) . .
Zn1 O3 Tb1 142.5(3) 2_654 .
C24 O4 Tb1 153.6(6) . 4_565
C24 O4 Tb1 97.6(5) . .
Tb1 O4 Tb1 108.8(2) 4_565 .
C23 O7 Tb1 147.0(6) . 2_654
C23 O7 Tb1 100.3(5) . .
Tb1 O7 Tb1 112.4(3) 2_654 .
C1 O2 Tb1 90.9(6) . 1_665
C1 O1 Tb1 92.8(6) . 1_665
O9 C23 O7 123.6(8) . .
O9 C23 O8 124.3(9) . .
O7 C23 O8 112.2(8) . .
O9 C23 Tb1 175.8(7) . .
O7 C23 Tb1 53.6(4) . .
O8 C23 Tb1 58.6(5) . .
O5 C24 O4 127.0(8) . .
O5 C24 O3 121.9(8) . .
O4 C24 O3 111.0(8) . .
O5 C24 Tb1 174.3(7) . .
O4 C24 Tb1 56.2(5) . .
O3 C24 Tb1 55.5(5) . .
C18 N1 C22 120.0 . .
C18 N1 Zn1 115.4(3) . .
C22 N1 Zn1 124.1(3) . .
C19 C18 N1 120.0 . .
C19 C18 C10 124.1(5) . .
N1 C18 C10 115.7(5) . .
C18 C19 C20 120.0 . .
C21 C20 C19 120.0 . .
C20 C21 C22 120.0 . .
C21 C22 N1 120.0 . .
C9 C8 C12 120.0 . .
C9 C8 C5 119.4(5) . .
C12 C8 C5 120.5(5) . .
C8 C9 C10 120.0 . .
C9 C10 N2 120.0 . .
C9 C10 C18 126.0(5) . .
N2 C10 C18 114.0(5) . .
C11 N2 C10 120.0 . .
C11 N2 Zn1 120.3(3) . .
C10 N2 Zn1 119.6(3) . .
N2 C11 C12 120.0 . .
N2 C11 C13 113.2(5) . .
C12 C11 C13 126.8(5) . .
C11 C12 C8 120.0 . .
O2 C1 O1 123.4(10) . .
O2 C1 C2 118.7(8) . .
O1 C1 C2 117.8(9) . .
O2 C1 Tb1 63.0(5) . 1_665
O1 C1 Tb1 60.7(5) . 1_665
C2 C1 Tb1 176.9(6) . 1_665
C4 C5 C6 120.0 . .
C4 C5 C8 119.0(5) . .
C6 C5 C8 121.0(5) . .
C5 C4 C3 120.0 . .
C2 C3 C4 120.0 . .
C7 C2 C3 120.0 . .
C7 C2 C1 120.9(6) . .
C3 C2 C1 119.1(6) . .
C2 C7 C6 120.0 . .
C7 C6 C5 120.0 . .
N3 C13 C14 120.0 . .
N3 C13 C11 116.0(5) . .
C14 C13 C11 123.9(5) . .
C17 N3 C13 120.0 . .
C17 N3 Zn1 124.5(3) . .
C13 N3 Zn1 115.5(3) . .
N3 C17 C16 120.0 . .
C15 C16 C17 120.0 . .
C16 C15 C14 120.0 . .
C15 C14 C13 120.0 . .

loop_
_geom_bond_atom_site_label_1
_geom_bond_atom_site_label_2
_geom_bond_distance
_geom_bond_site_symmetry_2
Tb1 O7 2.296(6) 4_565
Tb1 O4 2.349(5) 2_654
Tb1 O7 2.392(6) .
Tb1 O3 2.418(7) .
Tb1 O4 2.440(6) .
Tb1 O6 2.443(7) .
Tb1 O1 2.454(7) 1_445
Tb1 O8 2.502(6) .
Tb1 O2 2.504(6) 1_445
Tb1 C1 2.810(10) 1_445
Tb1 C24 2.911(11) .
Tb1 C23 2.922(9) .
Zn1 O3 1.953(6) 4_565
Zn1 O8 1.976(6) .
Zn1 N2 2.069(4) .
Zn1 N1 2.162(5) .
Zn1 N3 2.163(5) .
O8 C23 1.314(10) .
O3 C24 1.345(10) .
O3 Zn1 1.953(6) 2_654
O4 C24 1.298(11) .
O4 Tb1 2.349(5) 4_565
O7 C23 1.305(11) .
O7 Tb1 2.296(6) 2_654
O2 C1 1.238(11) .
O2 Tb1 2.504(6) 1_665
O1 C1 1.256(11) .
O1 Tb1 2.454(7) 1_665
O5 C24 1.222(12) .
O9 C23 1.238(11) .
N1 C18 1.3900 .
N1 C22 1.3900 .
C18 C19 1.3900 .
C18 C10 1.411(6) .
C19 C20 1.3900 .
C20 C21 1.3900 .
C21 C22 1.3900 .
C8 C9 1.3900 .
C8 C12 1.3900 .
C8 C5 1.526(6) .
C9 C10 1.3900 .
C10 N2 1.3900 .
N2 C11 1.3900 .
C11 C12 1.3900 .
C11 C13 1.408(7) .
C1 C2 1.535(11) .
C1 Tb1 2.810(10) 1_665
C5 C4 1.3900 .
C5 C6 1.3900 .
C4 C3 1.3900 .
C3 C2 1.3900 .
C2 C7 1.3900 .
C7 C6 1.3900 .
C13 N3 1.3900 .
C13 C14 1.3900 .
N3 C17 1.3900 .
C17 C16 1.3900 .
C16 C15 1.3900 .
C15 C14 1.3900 .
